data_4106647
loop_
_publ_author_name
'Risong Na'
'Chengfeng Jing'
'Qihai Xu'
'Hui Jiang'
'Xi Wu'
'Jiayan Shi'
'Jiangchun Zhong'
'Min Wang'
'Diego Benitez'
'Ekaterina Tkatchouk'
'William A. Goddard'
'Hongchao Guo'
'Ohyun Kwon'

_publ_section_title
;
 Phosphine-Catalyzed Annulations of Azomethine Imines: Allene-Dependent [3
 + 2], [3 + 3], [4 + 3], and [3 + 2 + 3] Pathways
;
_journal_name_full 'Journal of the American Chemical Society'
_journal_page_first 13337
_journal_page_last 13348
_journal_paper_doi 10.1021/ja200231v
_journal_volume 133
_journal_year 2011
_chemical_formula_moiety 'C20 H25 N3 O5'
_chemical_formula_sum 'C20 H25 N3 O5'
_chemical_formula_weight 387.43
_chemical_name_systematic
; 
 ? 
;
_space_group_IT_number 2
_symmetry_cell_setting triclinic
_symmetry_space_group_name_Hall '-P 1'
_symmetry_space_group_name_H-M 'P -1'
_atom_sites_solution_hydrogens geom
_atom_sites_solution_primary direct
_atom_sites_solution_secondary difmap
_audit_creation_method SHELXL-97
_cell_angle_alpha 77.131(4)
_cell_angle_beta 81.294(4)
_cell_angle_gamma 73.893(4)
_cell_formula_units_Z 2
_cell_length_a 8.961(3)
_cell_length_b 9.259(3)
_cell_length_c 12.207(4)
_cell_measurement_reflns_used 5623
_cell_measurement_temperature 100(2)
_cell_measurement_theta_max 29.07
_cell_measurement_theta_min 3.77
_cell_volume 944.3(5)
_computing_cell_refinement 'Bruker SAINT'
_computing_data_collection 'Bruker APEX2'
_computing_data_reduction 'Bruker SAINT'
_computing_molecular_graphics 'Bruker SHELXTL'
_computing_publication_material 'Bruker SHELXTL'
_computing_structure_refinement 'SHELXL-97 (Sheldrick, 2008)'
_computing_structure_solution 'SHELXS-97 (Sheldrick, 2008)'
_diffrn_ambient_temperature 100(2)
_diffrn_measured_fraction_theta_full 0.984
_diffrn_measured_fraction_theta_max 0.973
_diffrn_measurement_device_type 'Bruker APEX-II CCD'
_diffrn_measurement_method '\f and \w scans'
_diffrn_radiation_monochromator graphite
_diffrn_radiation_source 'fine-focus sealed tube'
_diffrn_radiation_type MoK\a
_diffrn_radiation_wavelength 0.71073
_diffrn_reflns_av_R_equivalents 0.0263
_diffrn_reflns_av_sigmaI/netI 0.0304
_diffrn_reflns_limit_h_max 12
_diffrn_reflns_limit_h_min -12
_diffrn_reflns_limit_k_max 12
_diffrn_reflns_limit_k_min -12
_diffrn_reflns_limit_l_max 16
_diffrn_reflns_limit_l_min -16
_diffrn_reflns_number 12530
_diffrn_reflns_theta_full 27.50
_diffrn_reflns_theta_max 29.11
_diffrn_reflns_theta_min 3.73
_exptl_absorpt_coefficient_mu 0.099
_exptl_absorpt_correction_T_max 0.9805
_exptl_absorpt_correction_T_min 0.9513
_exptl_absorpt_correction_type multi-scan
_exptl_absorpt_process_details 'Sadabs (Bruker)'
_exptl_crystal_colour colorless
_exptl_crystal_density_diffrn 1.363
_exptl_crystal_description block
_exptl_crystal_F_000 412
_exptl_crystal_size_max 0.40
_exptl_crystal_size_mid 0.40
_exptl_crystal_size_min 0.20
_refine_diff_density_max 0.413
_refine_diff_density_min -0.220
_refine_diff_density_rms 0.046
_refine_ls_extinction_method none
_refine_ls_goodness_of_fit_ref 1.045
_refine_ls_hydrogen_treatment constr
_refine_ls_matrix_type full
_refine_ls_number_parameters 256
_refine_ls_number_reflns 4922
_refine_ls_number_restraints 0
_refine_ls_restrained_S_all 1.045
_refine_ls_R_factor_all 0.0456
_refine_ls_R_factor_gt 0.0391
_refine_ls_shift/su_max 0.000
_refine_ls_shift/su_mean 0.000
_refine_ls_structure_factor_coef Fsqd
_refine_ls_weighting_details 'calc w=1/[\s^2^(Fo^2^)+(0.0535P)^2^+0.2589P] where P=(Fo^2^+2Fc^2^)/3'
_refine_ls_weighting_scheme calc
_refine_ls_wR_factor_gt 0.1014
_refine_ls_wR_factor_ref 0.1064
_reflns_number_gt 4233
_reflns_number_total 4922
_reflns_threshold_expression >2sigma(I)
_cod_data_source_file ja200231v_si_001.cif
_cod_data_source_block kw510s
_cod_original_cell_volume 944.2(6)
_cod_database_code 4106647

loop_
_symmetry_equiv_pos_as_xyz
'x, y, z'
'-x, -y, -z'

loop_
_atom_site_label
_atom_site_type_symbol
_atom_site_fract_x
_atom_site_fract_y
_atom_site_fract_z
_atom_site_U_iso_or_equiv
_atom_site_adp_type
_atom_site_occupancy
_atom_site_symmetry_multiplicity
_atom_site_calc_flag
_atom_site_refinement_flags
O1 O 0.44806(9) 0.46370(9) 0.39542(6) 0.01876(17) Uani 1 1 d .
O2 O -0.28564(11) 0.71550(12) 1.12500(7) 0.0318(2) Uani 1 1 d .
O3 O -0.39206(11) 0.56264(11) 1.07155(8) 0.0334(2) Uani 1 1 d .
O4 O 0.41437(9) 0.99737(8) 0.31608(6) 0.01711(16) Uani 1 1 d .
O5 O 0.24456(9) 1.03294(9) 0.46916(7) 0.02094(17) Uani 1 1 d .
N1 N 0.10856(10) 0.53723(10) 0.58357(7) 0.01430(17) Uani 1 1 d .
N2 N 0.20902(10) 0.57750(10) 0.48240(7) 0.01374(17) Uani 1 1 d .
N3 N -0.29694(11) 0.63929(12) 1.05756(8) 0.0229(2) Uani 1 1 d .
C1 C -0.18789(12) 0.63845(12) 0.95450(9) 0.0181(2) Uani 1 1 d .
C2 C -0.06078(13) 0.69782(12) 0.94799(9) 0.0186(2) Uani 1 1 d .
H2 H -0.0472 0.7440 1.0067 0.022 Uiso 1 1 calc R
C3 C 0.04673(12) 0.68840(12) 0.85346(9) 0.0170(2) Uani 1 1 d .
H3 H 0.1362 0.7265 0.8484 0.020 Uiso 1 1 calc R
C4 C 0.02535(11) 0.62384(12) 0.76577(8) 0.0150(2) Uani 1 1 d .
C5 C -0.10673(12) 0.56866(12) 0.77407(9) 0.0179(2) Uani 1 1 d .
H5 H -0.1240 0.5274 0.7139 0.022 Uiso 1 1 calc R
C6 C -0.21346(12) 0.57349(13) 0.86968(9) 0.0194(2) Uani 1 1 d .
H6 H -0.3017 0.5331 0.8765 0.023 Uiso 1 1 calc R
C7 C 0.14687(11) 0.61423(12) 0.66556(8) 0.01430(19) Uani 1 1 d .
H7 H 0.2514 0.5575 0.6919 0.017 Uiso 1 1 calc R
C8 C 0.15684(12) 0.76918(12) 0.59142(8) 0.0155(2) Uani 1 1 d .
H8A H 0.0529 0.8429 0.5892 0.019 Uiso 1 1 calc R
H8B H 0.2294 0.8132 0.6192 0.019 Uiso 1 1 calc R
C9 C 0.21801(11) 0.72949(11) 0.47620(8) 0.01399(19) Uani 1 1 d .
C10 C 0.34188(12) 0.45579(11) 0.46878(9) 0.0148(2) Uani 1 1 d .
C11 C 0.32383(12) 0.32135(12) 0.56060(9) 0.0169(2) Uani 1 1 d .
H11A H 0.3968 0.3031 0.6184 0.020 Uiso 1 1 calc R
H11B H 0.3432 0.2273 0.5292 0.020 Uiso 1 1 calc R
C12 C 0.15582(12) 0.36788(12) 0.61033(9) 0.0165(2) Uani 1 1 d .
H12A H 0.0884 0.3245 0.5765 0.020 Uiso 1 1 calc R
H12B H 0.1474 0.3307 0.6930 0.020 Uiso 1 1 calc R
C13 C 0.27168(11) 0.81521(11) 0.38266(8) 0.01403(19) Uani 1 1 d .
C14 C 0.30377(11) 0.95884(12) 0.39616(8) 0.0146(2) Uani 1 1 d .
C15 C 0.45988(12) 1.13336(12) 0.32198(9) 0.0178(2) Uani 1 1 d .
H15A H 0.5157 1.1155 0.3897 0.021 Uiso 1 1 calc R
H15B H 0.3667 1.2203 0.3262 0.021 Uiso 1 1 calc R
C16 C 0.56512(14) 1.16784(14) 0.21651(10) 0.0243(2) Uani 1 1 d .
H16A H 0.6604 1.0844 0.2162 0.036 Uiso 1 1 calc R
H16B H 0.5923 1.2639 0.2145 0.036 Uiso 1 1 calc R
H16C H 0.5111 1.1776 0.1501 0.036 Uiso 1 1 calc R
C17 C 0.30612(12) 0.77600(12) 0.26640(8) 0.0160(2) Uani 1 1 d .
H17A H 0.2824 0.6768 0.2696 0.019 Uiso 1 1 calc R
H17B H 0.4187 0.7641 0.2421 0.019 Uiso 1 1 calc R
C18 C 0.21044(12) 0.89956(12) 0.17874(9) 0.0172(2) Uani 1 1 d .
H18 H 0.2174 1.0020 0.1883 0.021 Uiso 1 1 calc R
C19 C 0.03923(13) 0.89689(14) 0.19727(10) 0.0237(2) Uani 1 1 d .
H19A H -0.0195 0.9787 0.1423 0.036 Uiso 1 1 calc R
H19B H -0.0027 0.9126 0.2739 0.036 Uiso 1 1 calc R
H19C H 0.0297 0.7976 0.1876 0.036 Uiso 1 1 calc R
C20 C 0.27912(15) 0.87823(16) 0.05968(10) 0.0281(3) Uani 1 1 d .
H20A H 0.2781 0.7764 0.0498 0.042 Uiso 1 1 calc R
H20B H 0.3868 0.8881 0.0479 0.042 Uiso 1 1 calc R
H20C H 0.2167 0.9565 0.0047 0.042 Uiso 1 1 calc R

loop_
_atom_site_aniso_label
_atom_site_aniso_U_11
_atom_site_aniso_U_22
_atom_site_aniso_U_33
_atom_site_aniso_U_23
_atom_site_aniso_U_13
_atom_site_aniso_U_12
O1 0.0185(4) 0.0200(4) 0.0168(4) -0.0047(3) 0.0017(3) -0.0040(3)
O2 0.0297(5) 0.0433(6) 0.0202(4) -0.0119(4) 0.0050(3) -0.0049(4)
O3 0.0263(4) 0.0406(5) 0.0312(5) -0.0049(4) 0.0103(4) -0.0132(4)
O4 0.0180(3) 0.0176(4) 0.0164(4) -0.0040(3) 0.0024(3) -0.0074(3)
O5 0.0256(4) 0.0194(4) 0.0188(4) -0.0066(3) 0.0047(3) -0.0085(3)
N1 0.0153(4) 0.0158(4) 0.0121(4) -0.0022(3) 0.0008(3) -0.0061(3)
N2 0.0142(4) 0.0145(4) 0.0122(4) -0.0016(3) 0.0004(3) -0.0046(3)
N3 0.0192(4) 0.0264(5) 0.0166(4) -0.0008(4) 0.0026(3) -0.0001(4)
C1 0.0169(5) 0.0177(5) 0.0139(5) 0.0005(4) 0.0022(4) 0.0003(4)
C2 0.0208(5) 0.0184(5) 0.0145(5) -0.0029(4) -0.0010(4) -0.0023(4)
C3 0.0172(4) 0.0176(5) 0.0160(5) -0.0027(4) -0.0002(4) -0.0051(4)
C4 0.0150(4) 0.0146(5) 0.0133(4) -0.0004(4) -0.0003(3) -0.0024(4)
C5 0.0167(4) 0.0205(5) 0.0167(5) -0.0040(4) -0.0011(4) -0.0049(4)
C6 0.0155(4) 0.0207(5) 0.0199(5) -0.0012(4) 0.0006(4) -0.0044(4)
C7 0.0136(4) 0.0173(5) 0.0127(4) -0.0031(4) -0.0009(3) -0.0051(4)
C8 0.0178(4) 0.0166(5) 0.0125(4) -0.0033(4) 0.0007(4) -0.0056(4)
C9 0.0130(4) 0.0150(5) 0.0142(5) -0.0036(4) -0.0023(3) -0.0027(3)
C10 0.0162(4) 0.0148(5) 0.0145(5) -0.0038(4) -0.0029(4) -0.0041(4)
C11 0.0186(5) 0.0147(5) 0.0163(5) -0.0022(4) -0.0007(4) -0.0038(4)
C12 0.0178(5) 0.0158(5) 0.0165(5) -0.0015(4) -0.0018(4) -0.0065(4)
C13 0.0145(4) 0.0143(5) 0.0130(4) -0.0025(4) -0.0019(3) -0.0030(3)
C14 0.0143(4) 0.0153(5) 0.0132(4) -0.0004(4) -0.0023(3) -0.0031(4)
C15 0.0193(5) 0.0182(5) 0.0175(5) -0.0025(4) -0.0009(4) -0.0084(4)
C16 0.0231(5) 0.0284(6) 0.0222(6) -0.0028(5) 0.0027(4) -0.0119(5)
C17 0.0191(5) 0.0166(5) 0.0114(4) -0.0021(4) -0.0016(4) -0.0036(4)
C18 0.0196(5) 0.0181(5) 0.0134(5) -0.0001(4) -0.0028(4) -0.0053(4)
C19 0.0214(5) 0.0268(6) 0.0231(5) -0.0006(4) -0.0063(4) -0.0076(4)
C20 0.0321(6) 0.0337(7) 0.0135(5) -0.0003(5) -0.0023(4) -0.0038(5)

loop_
_atom_type_symbol
_atom_type_description
_atom_type_scat_dispersion_real
_atom_type_scat_dispersion_imag
_atom_type_scat_source
C C 0.0033 0.0016 'International Tables Vol C Tables 4.2.6.8 and 6.1.1.4'
H H 0.0000 0.0000 'International Tables Vol C Tables 4.2.6.8 and 6.1.1.4'
N N 0.0061 0.0033 'International Tables Vol C Tables 4.2.6.8 and 6.1.1.4'
O O 0.0106 0.0060 'International Tables Vol C Tables 4.2.6.8 and 6.1.1.4'

loop_
_geom_angle_atom_site_label_1
_geom_angle_atom_site_label_2
_geom_angle_atom_site_label_3
_geom_angle
C14 O4 C15 115.94(8)
N2 N1 C7 103.12(8)
N2 N1 C12 104.26(7)
C7 N1 C12 115.09(8)
C10 N2 C9 122.90(8)
C10 N2 N1 111.39(8)
C9 N2 N1 107.84(7)
O3 N3 O2 123.98(10)
O3 N3 C1 118.06(10)
O2 N3 C1 117.96(10)
C2 C1 C6 122.51(9)
C2 C1 N3 118.61(10)
C6 C1 N3 118.84(10)
C1 C2 C3 118.34(10)
C1 C2 H2 120.8
C3 C2 H2 120.8
C2 C3 C4 121.01(10)
C2 C3 H3 119.5
C4 C3 H3 119.5
C5 C4 C3 118.97(9)
C5 C4 C7 122.07(9)
C3 C4 C7 118.95(9)
C6 C5 C4 120.70(10)
C6 C5 H5 119.7
C4 C5 H5 119.7
C1 C6 C5 118.42(10)
C1 C6 H6 120.8
C5 C6 H6 120.8
N1 C7 C4 111.53(8)
N1 C7 C8 101.30(8)
C4 C7 C8 114.73(8)
N1 C7 H7 109.7
C4 C7 H7 109.7
C8 C7 H7 109.7
C9 C8 C7 103.28(8)
C9 C8 H8A 111.1
C7 C8 H8A 111.1
C9 C8 H8B 111.1
C7 C8 H8B 111.1
H8A C8 H8B 109.1
C13 C9 N2 123.72(9)
C13 C9 C8 129.53(9)
N2 C9 C8 106.75(8)
O1 C10 N2 124.29(10)
O1 C10 C11 128.37(9)
N2 C10 C11 107.35(8)
C10 C11 C12 104.12(8)
C10 C11 H11A 110.9
C12 C11 H11A 110.9
C10 C11 H11B 110.9
C12 C11 H11B 110.9
H11A C11 H11B 109.0
N1 C12 C11 106.18(8)
N1 C12 H12A 110.5
C11 C12 H12A 110.5
N1 C12 H12B 110.5
C11 C12 H12B 110.5
H12A C12 H12B 108.7
C9 C13 C14 116.80(9)
C9 C13 C17 125.76(9)
C14 C13 C17 117.42(9)
O5 C14 O4 122.68(10)
O5 C14 C13 126.85(10)
O4 C14 C13 110.45(8)
O4 C15 C16 106.94(9)
O4 C15 H15A 110.3
C16 C15 H15A 110.3
O4 C15 H15B 110.3
C16 C15 H15B 110.3
H15A C15 H15B 108.6
C15 C16 H16A 109.5
C15 C16 H16B 109.5
H16A C16 H16B 109.5
C15 C16 H16C 109.5
H16A C16 H16C 109.5
H16B C16 H16C 109.5
C13 C17 C18 112.28(8)
C13 C17 H17A 109.1
C18 C17 H17A 109.1
C13 C17 H17B 109.1
C18 C17 H17B 109.1
H17A C17 H17B 107.9
C20 C18 C19 111.01(10)
C20 C18 C17 110.16(9)
C19 C18 C17 111.14(9)
C20 C18 H18 108.1
C19 C18 H18 108.1
C17 C18 H18 108.1
C18 C19 H19A 109.5
C18 C19 H19B 109.5
H19A C19 H19B 109.5
C18 C19 H19C 109.5
H19A C19 H19C 109.5
H19B C19 H19C 109.5
C18 C20 H20A 109.5
C18 C20 H20B 109.5
H20A C20 H20B 109.5
C18 C20 H20C 109.5
H20A C20 H20C 109.5
H20B C20 H20C 109.5

loop_
_geom_bond_atom_site_label_1
_geom_bond_atom_site_label_2
_geom_bond_distance
O1 C10 1.2100(13)
O2 N3 1.2286(14)
O3 N3 1.2234(15)
O4 C14 1.3463(12)
O4 C15 1.4461(13)
O5 C14 1.2139(13)
N1 N2 1.4558(12)
N1 C7 1.4783(13)
N1 C12 1.4798(14)
N2 C10 1.4122(13)
N2 C9 1.4163(14)
N3 C1 1.4716(14)
C1 C2 1.3807(16)
C1 C6 1.3827(16)
C2 C3 1.3888(14)
C2 H2 0.9500
C3 C4 1.3966(15)
C3 H3 0.9500
C4 C5 1.3958(15)
C4 C7 1.5104(14)
C5 C6 1.3930(15)
C5 H5 0.9500
C6 H6 0.9500
C7 C8 1.5341(15)
C7 H7 1.0000
C8 C9 1.5162(14)
C8 H8A 0.9900
C8 H8B 0.9900
C9 C13 1.3442(14)
C10 C11 1.5057(15)
C11 C12 1.5168(15)
C11 H11A 0.9900
C11 H11B 0.9900
C12 H12A 0.9900
C12 H12B 0.9900
C13 C14 1.4840(15)
C13 C17 1.5086(14)
C15 C16 1.5051(15)
C15 H15A 0.9900
C15 H15B 0.9900
C16 H16A 0.9800
C16 H16B 0.9800
C16 H16C 0.9800
C17 C18 1.5418(15)
C17 H17A 0.9900
C17 H17B 0.9900
C18 C20 1.5231(16)
C18 C19 1.5229(16)
C18 H18 1.0000
C19 H19A 0.9800
C19 H19B 0.9800
C19 H19C 0.9800
C20 H20A 0.9800
C20 H20B 0.9800
C20 H20C 0.9800

loop_
_geom_torsion_atom_site_label_1
_geom_torsion_atom_site_label_2
_geom_torsion_atom_site_label_3
_geom_torsion_atom_site_label_4
_geom_torsion
C7 N1 N2 C10 101.15(9)
C12 N1 N2 C10 -19.42(10)
C7 N1 N2 C9 -36.49(9)
C12 N1 N2 C9 -157.05(8)
O3 N3 C1 C2 -166.99(10)
O2 N3 C1 C2 12.14(15)
O3 N3 C1 C6 10.75(15)
O2 N3 C1 C6 -170.11(10)
C6 C1 C2 C3 -1.46(16)
N3 C1 C2 C3 176.20(9)
C1 C2 C3 C4 1.49(16)
C2 C3 C4 C5 0.15(16)
C2 C3 C4 C7 -179.13(9)
C3 C4 C5 C6 -1.91(16)
C7 C4 C5 C6 177.35(9)
C2 C1 C6 C5 -0.24(16)
N3 C1 C6 C5 -177.89(9)
C4 C5 C6 C1 1.95(16)
N2 N1 C7 C4 164.30(8)
C12 N1 C7 C4 -82.84(10)
N2 N1 C7 C8 41.79(9)
C12 N1 C7 C8 154.65(8)
C5 C4 C7 N1 -1.60(13)
C3 C4 C7 N1 177.65(9)
C5 C4 C7 C8 112.84(11)
C3 C4 C7 C8 -67.91(12)
N1 C7 C8 C9 -32.49(9)
C4 C7 C8 C9 -152.77(8)
C10 N2 C9 C13 63.50(14)
N1 N2 C9 C13 -164.86(9)
C10 N2 C9 C8 -116.65(10)
N1 N2 C9 C8 15.00(10)
C7 C8 C9 C13 -168.80(10)
C7 C8 C9 N2 11.36(10)
C9 N2 C10 O1 -44.95(15)
N1 N2 C10 O1 -175.14(9)
C9 N2 C10 C11 134.94(10)
N1 N2 C10 C11 4.75(11)
O1 C10 C11 C12 -168.59(10)
N2 C10 C11 C12 11.52(11)
N2 N1 C12 C11 25.95(10)
C7 N1 C12 C11 -86.24(10)
C10 C11 C12 N1 -23.25(11)
N2 C9 C13 C14 -167.89(9)
C8 C9 C13 C14 12.29(16)
N2 C9 C13 C17 10.31(16)
C8 C9 C13 C17 -169.51(10)
C15 O4 C14 O5 0.21(14)
C15 O4 C14 C13 -178.20(8)
C9 C13 C14 O5 -25.15(15)
C17 C13 C14 O5 156.50(10)
C9 C13 C14 O4 153.18(9)
C17 C13 C14 O4 -25.18(12)
C14 O4 C15 C16 -171.82(9)
C9 C13 C17 C18 121.46(11)
C14 C13 C17 C18 -60.34(12)
C13 C17 C18 C20 164.68(10)
C13 C17 C18 C19 -71.85(12)
